data_7007909
loop_
_publ_author_name
'Chow, Cheuk-Fai'
'Lam, Michael H. W.'
'Sui, Hongyan'
'Wong, Wai-Yeung'

_publ_section_title
;
 Design and synthesis of heterobimetallic donor-acceptor
 chemodosimetric ensembles for the detection of sulfhydryl-containing
 amino acids and peptides.
;
_journal_issue 3
_journal_name_full 'Dalton transactions (Cambridge, England : 2003)'
_journal_page_first 475
_journal_page_last 484
_journal_paper_doi 10.1039/b410974k
_journal_year 2005
_chemical_formula_sum 'C29 H35 Cl13 Fe N6 O4 Pt2 S2'
_chemical_formula_weight 1502.63
_chemical_name_systematic
;
?
;
_space_group_IT_number 2
_symmetry_cell_setting triclinic
_symmetry_space_group_name_Hall '-P 1'
_symmetry_space_group_name_H-M 'P -1'
_atom_sites_solution_hydrogens geom
_atom_sites_solution_primary direct
_atom_sites_solution_secondary difmap
_audit_creation_method SHELXL-97
_cell_angle_alpha 74.260(10)
_cell_angle_beta 68.828(10)
_cell_angle_gamma 76.081(11)
_cell_formula_units_Z 2
_cell_length_a 13.123(8)
_cell_length_b 13.681(8)
_cell_length_c 15.542(9)
_cell_measurement_temperature 293(2)
_cell_volume 2473(3)
_computing_data_reduction SAINT
_computing_structure_refinement 'SHELXL-97 (Sheldrick, 1997)'
_computing_structure_solution 'SHELXS-97 (Sheldrick, 1990)'
_diffrn_ambient_temperature 293(2)
_diffrn_measured_fraction_theta_full 0.987
_diffrn_measured_fraction_theta_max 0.987
_diffrn_measurement_device_type 'Smart CCD'
_diffrn_radiation_monochromator graphite
_diffrn_radiation_source 'fine-focus sealed tube'
_diffrn_radiation_type MoK\a
_diffrn_radiation_wavelength 0.71073
_diffrn_reflns_av_R_equivalents 0.0476
_diffrn_reflns_av_sigmaI/netI 0.0538
_diffrn_reflns_limit_h_max 15
_diffrn_reflns_limit_h_min -15
_diffrn_reflns_limit_k_max 16
_diffrn_reflns_limit_k_min -16
_diffrn_reflns_limit_l_max 18
_diffrn_reflns_limit_l_min -18
_diffrn_reflns_number 23883
_diffrn_reflns_theta_full 25.00
_diffrn_reflns_theta_max 25.00
_diffrn_reflns_theta_min 1.57
_exptl_absorpt_coefficient_mu 6.760
_exptl_absorpt_correction_T_max 1.0000
_exptl_absorpt_correction_T_min 0.6466
_exptl_absorpt_correction_type SADABS
_exptl_crystal_colour red
_exptl_crystal_density_diffrn 2.018
_exptl_crystal_density_method 'not measured'
_exptl_crystal_description block
_exptl_crystal_F_000 1436
_exptl_crystal_size_max 0.24
_exptl_crystal_size_mid 0.14
_exptl_crystal_size_min 0.10
_refine_diff_density_max 6.212
_refine_diff_density_min -0.932
_refine_diff_density_rms 0.198
_refine_ls_extinction_method none
_refine_ls_goodness_of_fit_ref 0.950
_refine_ls_hydrogen_treatment mixed
_refine_ls_matrix_type full
_refine_ls_number_parameters 484
_refine_ls_number_reflns 8607
_refine_ls_number_restraints 4
_refine_ls_restrained_S_all 0.950
_refine_ls_R_factor_all 0.0951
_refine_ls_R_factor_gt 0.0623
_refine_ls_shift/su_max 0.003
_refine_ls_shift/su_mean 0.000
_refine_ls_structure_factor_coef Fsqd
_refine_ls_weighting_details 'calc w=1/[\s^2^(Fo^2^)+(0.1244P)^2^+0.0000P] where P=(Fo^2^+2Fc^2^)/3'
_refine_ls_weighting_scheme calc
_refine_ls_wR_factor_gt 0.1623
_refine_ls_wR_factor_ref 0.1820
_reflns_number_gt 5612
_reflns_number_total 8607
_reflns_threshold_expression >2sigma(I)
_cod_data_source_file b410974k.txt
_cod_data_source_block wt0786wm
_cod_depositor_comments
;
The following automatic conversions were performed:
'_symmetry_cell_setting' value 'Triclinic' changed to 'triclinic'
according to '/home/saulius/struct/CIF-dictionaries/cif_core.dic'
dictionary named 'cif_core.dic' version 2.4.1 from 2010-06-29.

Automatic conversion script
Id: cif_fix_enum 1527 2010-12-29 10:47:43Z saulius 
;
_cod_original_cell_volume 2473(2)
_cod_original_sg_symbol_H-M P-1
_cod_database_code 7007909

loop_
_symmetry_equiv_pos_as_xyz
'x, y, z'
'-x, -y, -z'

loop_
_atom_site_label
_atom_site_type_symbol
_atom_site_fract_x
_atom_site_fract_y
_atom_site_fract_z
_atom_site_U_iso_or_equiv
_atom_site_adp_type
_atom_site_occupancy
_atom_site_symmetry_multiplicity
_atom_site_calc_flag
_atom_site_refinement_flags
_atom_site_disorder_assembly
_atom_site_disorder_group
C1 C 1.1515(13) 0.7166(11) 0.1173(11) 0.084(4) Uani 1 1 d . . .
H1A H 1.1686 0.6833 0.1722 0.100 Uiso 1 1 calc R . .
C2 C 1.2320(17) 0.7070(16) 0.0325(14) 0.110(6) Uani 1 1 d . . .
H2A H 1.3001 0.6658 0.0306 0.132 Uiso 1 1 calc R . .
C3 C 1.211(2) 0.7570(16) -0.0458(16) 0.118(7) Uani 1 1 d . . .
H3A H 1.2649 0.7519 -0.1037 0.142 Uiso 1 1 calc R . .
C4 C 1.1134(18) 0.8148(15) -0.0425(10) 0.098(5) Uani 1 1 d . . .
H4A H 1.1002 0.8520 -0.0982 0.118 Uiso 1 1 calc R . .
C5 C 1.0278(16) 0.8209(12) 0.0458(11) 0.086(4) Uani 1 1 d . . .
C6 C 0.9196(17) 0.8806(11) 0.0581(10) 0.084(5) Uani 1 1 d . . .
C7 C 0.873(3) 0.9428(18) -0.0124(14) 0.137(9) Uani 1 1 d . . .
H7A H 0.9146 0.9454 -0.0755 0.165 Uiso 1 1 calc R . .
C8 C 0.770(3) 0.9983(17) 0.009(2) 0.135(10) Uani 1 1 d . . .
H8A H 0.7419 1.0384 -0.0384 0.162 Uiso 1 1 calc R . .
C9 C 0.7089(18) 0.9952(15) 0.0990(19) 0.118(6) Uani 1 1 d . . .
H9A H 0.6389 1.0346 0.1155 0.142 Uiso 1 1 calc R . .
C10 C 0.7546(17) 0.9290(11) 0.1698(12) 0.095(5) Uani 1 1 d . . .
H10A H 0.7117 0.9244 0.2328 0.114 Uiso 1 1 calc R . .
C11 C 0.8033(13) 0.6519(11) 0.1979(10) 0.084(4) Uani 1 1 d . . .
H11A H 0.7690 0.7133 0.1695 0.100 Uiso 1 1 calc R . .
C12 C 0.7732(15) 0.5600(15) 0.1997(12) 0.103(5) Uani 1 1 d . . .
H12A H 0.7197 0.5607 0.1733 0.124 Uiso 1 1 calc R . .
C13 C 0.8226(16) 0.4708(12) 0.2399(12) 0.100(5) Uani 1 1 d . . .
H13A H 0.8071 0.4089 0.2375 0.119 Uiso 1 1 calc R . .
C14 C 0.8936(15) 0.4702(11) 0.2833(12) 0.090(4) Uani 1 1 d . . .
H14A H 0.9230 0.4084 0.3153 0.108 Uiso 1 1 calc R . .
C15 C 0.9257(11) 0.5662(8) 0.2807(8) 0.062(3) Uani 1 1 d . . .
C16 C 0.9979(10) 0.5793(8) 0.3248(8) 0.062(3) Uani 1 1 d . . .
C17 C 1.0675(13) 0.4953(10) 0.3668(9) 0.080(4) Uani 1 1 d . . .
H17A H 1.0680 0.4283 0.3636 0.096 Uiso 1 1 calc R . .
C18 C 1.1314(12) 0.5125(12) 0.4103(11) 0.088(4) Uani 1 1 d . . .
H18A H 1.1783 0.4602 0.4364 0.106 Uiso 1 1 calc R . .
C19 C 1.1212(14) 0.6165(13) 0.4129(11) 0.095(5) Uani 1 1 d . . .
H19A H 1.1544 0.6324 0.4500 0.114 Uiso 1 1 calc R . .
C20 C 1.0670(13) 0.6926(11) 0.3654(10) 0.079(4) Uani 1 1 d . . .
H20A H 1.0747 0.7597 0.3613 0.095 Uiso 1 1 calc R . .
C21 C 0.9675(11) 0.8945(8) 0.2623(8) 0.061(3) Uani 1 1 d . . .
C22 C 0.7914(12) 0.7960(9) 0.3469(10) 0.064(3) Uani 1 1 d . . .
C23 C 1.2847(16) 1.1334(18) 0.2941(17) 0.138(8) Uani 1 1 d . . .
H23A H 1.3185 1.1790 0.3089 0.207 Uiso 1 1 calc R . .
H23B H 1.3021 1.1447 0.2270 0.207 Uiso 1 1 calc R . .
H23C H 1.3124 1.0635 0.3178 0.207 Uiso 1 1 calc R . .
C24 C 1.1297(18) 1.1213(15) 0.4697(12) 0.123(7) Uani 1 1 d . . .
H24A H 1.1637 1.1672 0.4839 0.185 Uiso 1 1 calc R . .
H24B H 1.1675 1.0523 0.4824 0.185 Uiso 1 1 calc R . .
H24C H 1.0535 1.1250 0.5081 0.185 Uiso 1 1 calc R . .
C25 C 0.3193(15) 0.9207(14) 0.6220(17) 0.131(7) Uani 1 1 d . . .
H25A H 0.2468 0.9150 0.6667 0.196 Uiso 1 1 calc R . .
H25B H 0.3127 0.9643 0.5638 0.196 Uiso 1 1 calc R . .
H25C H 0.3602 0.9496 0.6465 0.196 Uiso 1 1 calc R . .
C26 C 0.3051(15) 0.7674(16) 0.5516(16) 0.121(6) Uani 1 1 d . . .
H26A H 0.2320 0.7650 0.5961 0.182 Uiso 1 1 calc R . .
H26B H 0.3357 0.7014 0.5348 0.182 Uiso 1 1 calc R . .
H26C H 0.3014 0.8186 0.4962 0.182 Uiso 1 1 calc R . .
C27 C 0.5115(18) 0.588(2) 0.8278(14) 0.153(10) Uani 1 1 d . . .
H27A H 0.4962 0.6187 0.7681 0.183 Uiso 1 1 calc R . .
C28 C 0.413(2) 0.861(2) 0.199(2) 0.37(3) Uiso 1 1 d D . .
H28A H 0.3905 0.8703 0.2643 0.444 Uiso 1 1 calc R . .
C29 C 0.1216(19) 0.3567(16) 0.0893(17) 0.135(7) Uani 1 1 d . . .
H29A H 0.0870 0.3302 0.1565 0.163 Uiso 1 1 calc R . .
Cl1 Cl 1.1666(5) 0.9132(3) 0.3787(5) 0.144(2) Uani 1 1 d . . .
Cl2 Cl 0.9513(3) 1.1859(2) 0.2502(3) 0.0790(9) Uani 1 1 d . . .
Cl3 Cl 0.4847(4) 0.9183(4) 0.3890(3) 0.1171(16) Uani 1 1 d . . .
Cl4 Cl 0.6384(3) 0.6936(3) 0.6034(3) 0.0969(12) Uani 1 1 d . . .
Cl5 Cl 0.6484(8) 0.5148(10) 0.8071(6) 0.294(7) Uani 1 1 d . . .
Cl6 Cl 0.5237(9) 0.6875(10) 0.8783(7) 0.246(5) Uani 1 1 d . . .
Cl7 Cl 0.4187(7) 0.5183(7) 0.8987(5) 0.180(3) Uani 1 1 d . . .
Cl8 Cl 0.544(2) 0.7887(17) 0.1602(19) 0.481(14) Uiso 1 1 d D . .
Cl9 Cl 0.417(2) 0.9754(18) 0.1137(19) 0.456(12) Uiso 1 1 d D . .
Cl10 Cl 0.3324(17) 0.7880(15) 0.1797(14) 0.361(9) Uiso 1 1 d D . .
Cl11 Cl 0.1630(7) 0.4684(6) 0.0809(6) 0.193(3) Uani 1 1 d . . .
Cl12 Cl 0.2350(8) 0.2618(7) 0.0480(6) 0.195(3) Uani 1 1 d . . .
Cl13 Cl 0.0282(7) 0.3669(5) 0.0363(5) 0.160(2) Uani 1 1 d . . .
Fe1 Fe 0.92130(15) 0.78230(12) 0.24348(11) 0.0567(4) Uani 1 1 d . . .
N1 N 1.0489(11) 0.7716(8) 0.1258(7) 0.070(3) Uani 1 1 d . . .
N2 N 0.8538(11) 0.8751(8) 0.1498(9) 0.074(3) Uani 1 1 d . . .
N3 N 0.8783(9) 0.6555(7) 0.2349(7) 0.066(3) Uani 1 1 d . . .
N4 N 1.0008(8) 0.6776(7) 0.3224(7) 0.059(2) Uani 1 1 d . . .
N5 N 0.9995(8) 0.9555(7) 0.2792(7) 0.062(2) Uani 1 1 d . . .
N6 N 0.7076(10) 0.8042(7) 0.4056(8) 0.070(3) Uani 1 1 d . . .
O1 O 1.1038(10) 1.2640(7) 0.3198(8) 0.103(4) Uani 1 1 d . . .
O2 O 0.3822(10) 0.7256(12) 0.6917(9) 0.148(6) Uani 1 1 d . . .
O3 O 0.447(2) 0.589(2) 0.370(2) 0.266(12) Uiso 1 1 d . . .
O4 O 0.6159(13) 0.5216(11) 0.4590(10) 0.143(5) Uiso 1 1 d . . .
Pt1 Pt 1.06120(4) 1.05310(3) 0.31338(3) 0.06149(19) Uani 1 1 d . . .
Pt2 Pt 0.55716(4) 0.80419(4) 0.49996(4) 0.06643(19) Uani 1 1 d . . .
S1 S 1.1383(3) 1.1579(2) 0.3473(3) 0.0795(10) Uani 1 1 d . . .
S2 S 0.3888(3) 0.7985(3) 0.6021(3) 0.0789(9) Uani 1 1 d . . .

loop_
_atom_site_aniso_label
_atom_site_aniso_U_11
_atom_site_aniso_U_22
_atom_site_aniso_U_33
_atom_site_aniso_U_23
_atom_site_aniso_U_13
_atom_site_aniso_U_12
C1 0.087(11) 0.079(9) 0.082(10) -0.017(7) -0.012(8) -0.029(8)
C2 0.108(14) 0.126(15) 0.085(12) -0.041(11) -0.010(11) -0.009(11)
C3 0.116(17) 0.114(15) 0.112(16) -0.044(13) 0.009(13) -0.044(13)
C4 0.124(15) 0.125(14) 0.054(9) -0.024(9) -0.014(10) -0.050(12)
C5 0.123(14) 0.075(9) 0.083(11) -0.016(8) -0.043(10) -0.041(9)
C6 0.150(16) 0.072(9) 0.060(8) 0.005(7) -0.053(10) -0.061(10)
C7 0.23(3) 0.124(17) 0.090(13) 0.036(12) -0.083(17) -0.101(19)
C8 0.21(3) 0.099(14) 0.15(2) 0.013(15) -0.14(2) -0.038(17)
C9 0.104(14) 0.106(14) 0.17(2) -0.007(14) -0.088(15) -0.021(11)
C10 0.132(15) 0.075(9) 0.098(11) 0.002(8) -0.069(11) -0.025(10)
C11 0.105(11) 0.076(9) 0.091(10) -0.019(7) -0.046(9) -0.025(8)
C12 0.114(14) 0.114(13) 0.107(12) -0.032(11) -0.036(11) -0.053(11)
C13 0.141(16) 0.064(9) 0.107(12) -0.018(8) -0.035(11) -0.048(10)
C14 0.111(13) 0.059(8) 0.106(11) -0.011(8) -0.033(10) -0.030(8)
C15 0.082(9) 0.044(6) 0.065(7) -0.026(5) -0.018(6) -0.007(6)
C16 0.068(8) 0.044(6) 0.065(7) -0.024(5) -0.005(6) 0.000(5)
C17 0.099(11) 0.058(7) 0.073(8) -0.016(6) -0.027(8) 0.007(7)
C18 0.071(9) 0.082(10) 0.100(11) -0.009(8) -0.032(9) 0.004(7)
C19 0.102(12) 0.099(12) 0.091(11) -0.019(9) -0.047(10) -0.006(10)
C20 0.095(11) 0.070(8) 0.089(9) -0.028(7) -0.050(9) -0.001(7)
C21 0.082(8) 0.046(6) 0.058(7) -0.014(5) -0.026(6) -0.007(6)
C22 0.070(9) 0.048(6) 0.078(8) -0.020(6) -0.029(7) -0.001(6)
C23 0.105(14) 0.169(19) 0.170(19) -0.041(15) -0.045(14) -0.069(14)
C24 0.168(19) 0.143(16) 0.106(12) -0.024(11) -0.076(13) -0.062(14)
C25 0.078(12) 0.113(14) 0.20(2) -0.071(14) -0.023(13) -0.005(10)
C26 0.081(11) 0.131(15) 0.168(18) -0.039(13) -0.040(12) -0.037(11)
C27 0.108(16) 0.27(3) 0.085(13) -0.027(16) -0.015(12) -0.066(18)
C29 0.145(19) 0.131(16) 0.156(18) -0.048(14) -0.052(16) -0.040(15)
Cl1 0.174(5) 0.057(2) 0.265(7) -0.003(3) -0.168(5) -0.012(2)
Cl2 0.093(2) 0.0606(17) 0.095(2) -0.0055(16) -0.051(2) -0.0114(16)
Cl3 0.080(3) 0.131(4) 0.110(3) 0.031(3) -0.037(2) -0.016(2)
Cl4 0.079(2) 0.099(3) 0.107(3) -0.002(2) -0.043(2) -0.003(2)
Cl5 0.181(8) 0.369(15) 0.169(7) 0.062(9) -0.021(6) 0.066(9)
Cl6 0.224(10) 0.334(13) 0.203(8) -0.031(9) -0.029(7) -0.175(10)
Cl7 0.186(7) 0.219(8) 0.148(5) -0.053(5) -0.033(5) -0.068(6)
Cl11 0.226(8) 0.182(6) 0.191(7) -0.060(5) -0.020(6) -0.118(6)
Cl12 0.238(9) 0.196(7) 0.161(6) -0.068(5) -0.073(6) -0.002(6)
Cl13 0.207(7) 0.149(5) 0.134(5) -0.023(4) -0.048(5) -0.065(5)
Fe1 0.0702(11) 0.0484(8) 0.0593(9) -0.0154(7) -0.0240(8) -0.0137(7)
N1 0.106(9) 0.054(6) 0.057(6) -0.016(5) -0.018(6) -0.031(6)
N2 0.090(8) 0.051(6) 0.100(9) -0.006(5) -0.052(7) -0.024(6)
N3 0.087(7) 0.055(6) 0.061(6) -0.015(5) -0.022(6) -0.023(5)
N4 0.059(6) 0.050(5) 0.063(6) -0.018(4) -0.014(5) -0.002(4)
N5 0.068(6) 0.052(5) 0.071(6) -0.013(5) -0.024(5) -0.014(5)
N6 0.069(7) 0.057(6) 0.087(8) -0.018(5) -0.034(6) 0.003(5)
O1 0.153(11) 0.054(5) 0.127(9) -0.017(5) -0.074(8) -0.017(6)
O2 0.076(8) 0.197(13) 0.104(9) 0.058(9) -0.021(7) -0.011(8)
Pt1 0.0757(4) 0.0518(3) 0.0726(3) -0.0112(2) -0.0388(3) -0.0161(2)
Pt2 0.0553(3) 0.0618(3) 0.0812(4) -0.0177(2) -0.0223(3) -0.0029(2)
S1 0.106(3) 0.0586(18) 0.100(3) -0.0106(17) -0.061(2) -0.0231(18)
S2 0.060(2) 0.076(2) 0.088(2) -0.0039(18) -0.0213(18) -0.0050(16)

loop_
_atom_type_symbol
_atom_type_description
_atom_type_scat_dispersion_real
_atom_type_scat_dispersion_imag
_atom_type_scat_source
C C 0.0033 0.0016 'International Tables Vol C Tables 4.2.6.8 and 6.1.1.4'
H H 0.0000 0.0000 'International Tables Vol C Tables 4.2.6.8 and 6.1.1.4'
N N 0.0061 0.0033 'International Tables Vol C Tables 4.2.6.8 and 6.1.1.4'
O O 0.0106 0.0060 'International Tables Vol C Tables 4.2.6.8 and 6.1.1.4'
S S 0.1246 0.1234 'International Tables Vol C Tables 4.2.6.8 and 6.1.1.4'
Cl Cl 0.1484 0.1585 'International Tables Vol C Tables 4.2.6.8 and 6.1.1.4'
Fe Fe 0.3463 0.8444 'International Tables Vol C Tables 4.2.6.8 and 6.1.1.4'
Pt Pt -1.7033 8.3905 'International Tables Vol C Tables 4.2.6.8 and 6.1.1.4'

loop_
_geom_angle_atom_site_label_1
_geom_angle_atom_site_label_2
_geom_angle_atom_site_label_3
_geom_angle
_geom_angle_site_symmetry_1
_geom_angle_site_symmetry_3
_geom_angle_publ_flag
N1 C1 C2 124.0(16) . . ?
C3 C2 C1 119(2) . . ?
C2 C3 C4 120.1(19) . . ?
C3 C4 C5 120.9(18) . . ?
N1 C5 C6 114.7(14) . . ?
N1 C5 C4 119.3(18) . . ?
C6 C5 C4 125.9(16) . . ?
N2 C6 C7 117(2) . . ?
N2 C6 C5 114.7(13) . . ?
C7 C6 C5 128.3(19) . . ?
C8 C7 C6 122(2) . . ?
C9 C8 C7 120(2) . . ?
C8 C9 C10 118(2) . . ?
N2 C10 C9 123.0(18) . . ?
N3 C11 C12 123.0(15) . . ?
C13 C12 C11 119.1(16) . . ?
C14 C13 C12 120.4(14) . . ?
C13 C14 C15 120.3(14) . . ?
N3 C15 C16 114.8(9) . . ?
N3 C15 C14 117.8(12) . . ?
C16 C15 C14 127.4(12) . . ?
N4 C16 C15 114.9(11) . . ?
N4 C16 C17 121.0(12) . . ?
C15 C16 C17 124.1(11) . . ?
C18 C17 C16 121.2(13) . . ?
C17 C18 C19 114.1(14) . . ?
C20 C19 C18 123.4(15) . . ?
C19 C20 N4 123.1(13) . . ?
N5 C21 Fe1 173.8(11) . . ?
N6 C22 Fe1 174.7(11) . . ?
Cl7 C27 Cl5 111.2(17) . . ?
Cl7 C27 Cl6 113.1(13) . . ?
Cl5 C27 Cl6 101.2(13) . . ?
Cl8 C28 Cl9 104.1(15) . . ?
Cl8 C28 Cl10 100(2) . . ?
Cl9 C28 Cl10 107(2) . . ?
Cl13 C29 Cl11 115.7(14) . . ?
Cl13 C29 Cl12 108.5(12) . . ?
Cl11 C29 Cl12 112.0(13) . . ?
C22 Fe1 C21 90.4(5) . . ?
C22 Fe1 N4 92.3(5) . . ?
C21 Fe1 N4 93.9(4) . . ?
C22 Fe1 N2 94.5(5) . . ?
C21 Fe1 N2 91.1(4) . . ?
N4 Fe1 N2 171.5(4) . . ?
C22 Fe1 N1 174.2(5) . . ?
C21 Fe1 N1 92.2(5) . . ?
N4 Fe1 N1 92.7(4) . . ?
N2 Fe1 N1 80.2(5) . . ?
C22 Fe1 N3 88.5(5) . . ?
C21 Fe1 N3 174.0(5) . . ?
N4 Fe1 N3 80.3(4) . . ?
N2 Fe1 N3 94.8(4) . . ?
N1 Fe1 N3 89.5(4) . . ?
C5 N1 C1 116.6(13) . . ?
C5 N1 Fe1 115.4(12) . . ?
C1 N1 Fe1 128.0(10) . . ?
C10 N2 C6 120.1(14) . . ?
C10 N2 Fe1 125.0(11) . . ?
C6 N2 Fe1 114.8(11) . . ?
C11 N3 C15 119.2(10) . . ?
C11 N3 Fe1 126.5(9) . . ?
C15 N3 Fe1 114.0(8) . . ?
C16 N4 C20 116.4(11) . . ?
C16 N4 Fe1 115.5(8) . . ?
C20 N4 Fe1 127.7(8) . . ?
C21 N5 Pt1 175.8(10) . . ?
C22 N6 Pt2 171.8(10) . . ?
N5 Pt1 S1 177.1(3) . . ?
N5 Pt1 Cl2 89.6(3) . . ?
S1 Pt1 Cl2 92.11(13) . . ?
N5 Pt1 Cl1 87.9(3) . . ?
S1 Pt1 Cl1 90.46(15) . . ?
Cl2 Pt1 Cl1 177.21(14) . . ?
N6 Pt2 S2 177.3(3) . . ?
N6 Pt2 Cl4 87.3(3) . . ?
S2 Pt2 Cl4 92.95(15) . . ?
N6 Pt2 Cl3 89.4(3) . . ?
S2 Pt2 Cl3 90.34(15) . . ?
Cl4 Pt2 Cl3 176.67(15) . . ?
O1 S1 C23 107.2(10) . . ?
O1 S1 C24 112.3(8) . . ?
C23 S1 C24 99.9(10) . . ?
O1 S1 Pt1 116.7(5) . . ?
C23 S1 Pt1 109.4(7) . . ?
C24 S1 Pt1 110.0(6) . . ?
O2 S2 C26 107.8(10) . . ?
O2 S2 C25 110.4(11) . . ?
C26 S2 C25 100.5(10) . . ?
O2 S2 Pt2 115.5(5) . . ?
C26 S2 Pt2 109.6(7) . . ?
C25 S2 Pt2 112.0(7) . . ?

loop_
_geom_bond_atom_site_label_1
_geom_bond_atom_site_label_2
_geom_bond_distance
_geom_bond_site_symmetry_2
_geom_bond_publ_flag
C1 N1 1.355(18) . ?
C1 C2 1.38(2) . ?
C2 C3 1.31(3) . ?
C3 C4 1.33(3) . ?
C4 C5 1.43(2) . ?
C5 N1 1.335(18) . ?
C5 C6 1.43(2) . ?
C6 N2 1.366(19) . ?
C6 C7 1.42(3) . ?
C7 C8 1.35(3) . ?
C8 C9 1.33(3) . ?
C9 C10 1.44(2) . ?
C10 N2 1.30(2) . ?
C11 N3 1.323(16) . ?
C11 C12 1.395(19) . ?
C12 C13 1.34(2) . ?
C13 C14 1.33(2) . ?
C14 C15 1.459(17) . ?
C15 N3 1.367(15) . ?
C15 C16 1.419(18) . ?
C16 N4 1.345(14) . ?
C16 C17 1.449(18) . ?
C17 C18 1.34(2) . ?
C18 C19 1.41(2) . ?
C19 C20 1.321(19) . ?
C20 N4 1.350(15) . ?
C21 N5 1.145(14) . ?
C21 Fe1 1.905(12) . ?
C22 N6 1.152(16) . ?
C22 Fe1 1.886(15) . ?
C23 S1 1.78(2) . ?
C24 S1 1.799(17) . ?
C25 S2 1.751(17) . ?
C26 S2 1.741(17) . ?
C27 Cl7 1.62(2) . ?
C27 Cl5 1.80(3) . ?
C27 Cl6 1.80(3) . ?
C28 Cl8 1.75(2) . ?
C28 Cl9 1.757(19) . ?
C28 Cl10 1.763(19) . ?
C29 Cl13 1.67(2) . ?
C29 Cl11 1.70(2) . ?
C29 Cl12 1.77(2) . ?
Cl1 Pt1 2.301(4) . ?
Cl2 Pt1 2.267(3) . ?
Cl3 Pt2 2.308(4) . ?
Cl4 Pt2 2.270(4) . ?
Fe1 N4 1.974(10) . ?
Fe1 N2 1.977(11) . ?
Fe1 N1 1.996(11) . ?
Fe1 N3 2.000(9) . ?
N5 Pt1 1.984(10) . ?
N6 Pt2 1.989(13) . ?
O1 S1 1.408(10) . ?
O2 S2 1.463(11) . ?
Pt1 S1 2.203(3) . ?
Pt2 S2 2.212(4) . ?
